data_4503592
loop_
_publ_author_name
'Shao, Kui-Zhan'
'Zhao, Ya-Hui'
'Xing, Yan'
'Lan, Ya-Qian'
'Wang, Xin-Long'
'Su, Zhong-Min'
'Wang, Rong-Shun'

_publ_section_title
;
 Assembly of a Chiral Bikitaite Zeolite Metal&#x2212;Organic Framework
 Based on the Asymmetrical Tetrahedral Building Blocks
;
_journal_issue 8
_journal_name_full 'Crystal Growth &amp; Design'
_journal_page_first 2986
_journal_paper_doi 10.1021/cg800103b
_journal_volume 8
_journal_year 2008
_chemical_formula_sum 'C36 H24 N18 Zn3'
_chemical_formula_weight 904.84
_chemical_name_systematic
;
 ?
;
_space_group_IT_number 4
_symmetry_cell_setting monoclinic
_symmetry_space_group_name_Hall 'P 2yb'
_symmetry_space_group_name_H-M 'P 1 21 1'
_atom_sites_solution_hydrogens geom
_atom_sites_solution_primary direct
_atom_sites_solution_secondary difmap
_audit_creation_method SHELXL-97
_cell_angle_alpha 90.00
_cell_angle_beta 113.8020(10)
_cell_angle_gamma 90.00
_cell_formula_units_Z 2
_cell_length_a 14.1071(12)
_cell_length_b 9.5108(8)
_cell_length_c 15.4049(13)
_cell_measurement_reflns_used 156
_cell_measurement_temperature 273(2)
_cell_measurement_theta_max 23.55
_cell_measurement_theta_min 2.83
_cell_volume 1891.1(3)
_computing_cell_refinement 'Bruker SMART'
_computing_data_collection 'Bruker SMART'
_computing_data_reduction 'Bruker SMART'
_computing_molecular_graphics 'Bruker SHELXTL'
_computing_publication_material 'Bruker SHELXTL'
_computing_structure_refinement 'SHELXL-97 (Sheldrick, 1997)'
_computing_structure_solution 'SHELXS-97 (Sheldrick, 1990)'
_diffrn_ambient_temperature 273(2)
_diffrn_measured_fraction_theta_full 0.999
_diffrn_measured_fraction_theta_max 0.966
_diffrn_measurement_device_type 'CCD area detector'
_diffrn_measurement_method 'omega scans'
_diffrn_radiation_monochromator graphite
_diffrn_radiation_source 'fine-focus sealed tube'
_diffrn_radiation_type MoK\a
_diffrn_radiation_wavelength 0.71073
_diffrn_reflns_av_R_equivalents 0.0322
_diffrn_reflns_av_sigmaI/netI 0.0592
_diffrn_reflns_limit_h_max 18
_diffrn_reflns_limit_h_min -18
_diffrn_reflns_limit_k_max 10
_diffrn_reflns_limit_k_min -12
_diffrn_reflns_limit_l_max 19
_diffrn_reflns_limit_l_min -18
_diffrn_reflns_number 11745
_diffrn_reflns_theta_full 25.00
_diffrn_reflns_theta_max 28.36
_diffrn_reflns_theta_min 1.44
_exptl_absorpt_coefficient_mu 1.942
_exptl_absorpt_correction_T_max 0.811
_exptl_absorpt_correction_T_min 0.731
_exptl_absorpt_correction_type multi-scan
_exptl_absorpt_process_details '(SADABS; Bruker, 2000)'
_exptl_crystal_colour colorless
_exptl_crystal_density_diffrn 1.589
_exptl_crystal_density_method 'not measured'
_exptl_crystal_description block
_exptl_crystal_F_000 912
_exptl_crystal_size_max 0.17
_exptl_crystal_size_mid 0.14
_exptl_crystal_size_min 0.11
_refine_diff_density_max 0.350
_refine_diff_density_min -0.291
_refine_diff_density_rms 0.065
_refine_ls_abs_structure_details 'Flack H D (1983), Acta Cryst. A39, 876-881'
_refine_ls_abs_structure_Flack 0.011(10)
_refine_ls_extinction_method none
_refine_ls_goodness_of_fit_ref 0.960
_refine_ls_hydrogen_treatment constr
_refine_ls_matrix_type full
_refine_ls_number_parameters 514
_refine_ls_number_reflns 6931
_refine_ls_number_restraints 1
_refine_ls_restrained_S_all 0.960
_refine_ls_R_factor_all 0.0499
_refine_ls_R_factor_gt 0.0341
_refine_ls_shift/su_max 0.001
_refine_ls_shift/su_mean 0.000
_refine_ls_structure_factor_coef Fsqd
_refine_ls_weighting_details 'calc w=1/[\s^2^(Fo^2^)+(0.0227P)^2^+0.0000P] where P=(Fo^2^+2Fc^2^)/3'
_refine_ls_weighting_scheme calc
_refine_ls_wR_factor_gt 0.0605
_refine_ls_wR_factor_ref 0.0653
_reflns_number_gt 5579
_reflns_number_total 6931
_reflns_threshold_expression >2sigma(I)
_cod_data_source_file cg800103b-file001.cif
_cod_data_source_block 1
_cod_depositor_comments
;
The following automatic conversions were performed:

'_exptl_absorpt_correction_type' value 'MULTI-SCAN' changed to
'multi-scan' according to
/home/saulius/struct/CIF-dictionaries/cif_core.dic dictionary named
'cif_core.dic' version 2.4.1 from 2010-06-29.

Automatic conversion script
Id: cif_fix_values 1715 2011-07-08 13:25:40Z adriana 
;
_cod_original_sg_symbol_H-M p21
_cod_database_code 4503592

loop_
_symmetry_equiv_pos_as_xyz
'x, y, z'
'-x, y+1/2, -z'

loop_
_atom_site_label
_atom_site_type_symbol
_atom_site_fract_x
_atom_site_fract_y
_atom_site_fract_z
_atom_site_U_iso_or_equiv
_atom_site_adp_type
_atom_site_occupancy
_atom_site_symmetry_multiplicity
_atom_site_calc_flag
_atom_site_refinement_flags
C20 C 0.7182(3) 0.0856(4) 0.3485(3) 0.0374(10) Uani 1 1 d .
C21 C 0.7339(4) -0.0116(5) 0.4205(3) 0.0557(13) Uani 1 1 d .
H21 H 0.7996 -0.0279 0.4674 0.067 Uiso 1 1 calc R
C19 C 0.6190(3) 0.1108(4) 0.2783(3) 0.0402(10) Uani 1 1 d .
C8 C 0.3672(3) 0.4134(5) 0.2090(3) 0.0412(10) Uani 1 1 d .
C7 C 0.2695(3) 0.3799(5) 0.2043(3) 0.0453(11) Uani 1 1 d .
C12 C 0.2276(4) 0.4474(6) 0.2600(4) 0.0787(19) Uani 1 1 d .
H12 H 0.1617 0.4253 0.2557 0.094 Uiso 1 1 calc R
C1 C -0.1239(3) 0.2642(4) 0.0042(3) 0.0355(10) Uani 1 1 d .
C13 C 0.3794(3) 0.2058(4) -0.0894(3) 0.0331(9) Uani 1 1 d .
C18 C 0.3150(3) 0.3219(5) -0.1242(3) 0.0476(11) Uani 1 1 d .
H18 H 0.3164 0.3975 -0.0854 0.057 Uiso 1 1 calc R
C6 C -0.1780(3) 0.1499(5) 0.0161(4) 0.0599(14) Uani 1 1 d .
H6 H -0.1446 0.0676 0.0453 0.072 Uiso 1 1 calc R
C25 C 1.1403(3) 0.0911(4) 0.3830(3) 0.0367(10) Uani 1 1 d .
C30 C 1.2029(3) 0.0600(6) 0.4765(3) 0.0601(14) Uani 1 1 d .
H30 H 1.1783 0.0650 0.5240 0.072 Uiso 1 1 calc R
C26 C 1.1771(3) 0.0846(5) 0.3116(3) 0.0458(11) Uani 1 1 d .
C24 C 0.5335(4) 0.0370(6) 0.2780(4) 0.0654(16) Uani 1 1 d .
H24 H 0.4674 0.0530 0.2317 0.079 Uiso 1 1 calc R
C23 C 0.5503(4) -0.0594(6) 0.3482(4) 0.0767(19) Uani 1 1 d .
H23 H 0.4947 -0.1113 0.3487 0.092 Uiso 1 1 calc R
C14 C 0.3755(3) 0.0902(4) -0.1453(3) 0.0319(9) Uani 1 1 d .
C15 C 0.3096(3) 0.0891(5) -0.2416(3) 0.0414(10) Uani 1 1 d .
H15 H 0.3072 0.0131 -0.2805 0.050 Uiso 1 1 calc R
C16 C 0.2490(3) 0.2054(5) -0.2758(3) 0.0516(12) Uani 1 1 d .
H16 H 0.2056 0.2091 -0.3400 0.062 Uiso 1 1 calc R
C17 C 0.2500(3) 0.3192(5) -0.2177(3) 0.0529(12) Uani 1 1 d .
H17 H 0.2054 0.3944 -0.2435 0.063 Uiso 1 1 calc R
C5 C -0.2850(3) 0.1647(6) -0.0180(4) 0.0683(15) Uani 1 1 d .
H5 H -0.3248 0.0899 -0.0128 0.082 Uiso 1 1 calc R
C4 C -0.3336(3) 0.2892(6) -0.0597(4) 0.0660(15) Uani 1 1 d .
H4 H -0.4052 0.2954 -0.0809 0.079 Uiso 1 1 calc R
C28 C 1.3394(4) 0.0170(9) 0.4244(5) 0.110(3) Uani 1 1 d .
H28 H 1.4080 -0.0083 0.4402 0.132 Uiso 1 1 calc R
C29 C 1.3032(4) 0.0212(8) 0.4956(4) 0.095(3) Uani 1 1 d .
H29 H 1.3475 -0.0025 0.5573 0.114 Uiso 1 1 calc R
C27 C 1.2792(4) 0.0481(8) 0.3327(4) 0.083(2) Uani 1 1 d .
H27 H 1.3052 0.0452 0.2860 0.099 Uiso 1 1 calc R
C22 C 0.6488(4) -0.0825(6) 0.4195(4) 0.0740(17) Uani 1 1 d .
H22 H 0.6568 -0.1472 0.4672 0.089 Uiso 1 1 calc R
C3 C -0.2804(3) 0.4027(5) -0.0708(4) 0.0569(14) Uani 1 1 d .
H3 H -0.3138 0.4857 -0.0985 0.068 Uiso 1 1 calc R
C11 C 0.2855(6) 0.5465(8) 0.3207(5) 0.109(3) Uani 1 1 d .
H11 H 0.2595 0.5928 0.3595 0.131 Uiso 1 1 calc R
C10 C 0.3849(5) 0.5809(7) 0.3263(5) 0.103(3) Uani 1 1 d .
H10 H 0.4231 0.6492 0.3695 0.124 Uiso 1 1 calc R
C9 C 0.4271(4) 0.5180(6) 0.2710(4) 0.0714(17) Uani 1 1 d .
H9 H 0.4921 0.5430 0.2742 0.086 Uiso 1 1 calc R
C2 C -0.1725(3) 0.3876(4) -0.0380(3) 0.0345(10) Uani 1 1 d .
C33 C 1.0462(4) -0.0038(5) 0.7574(3) 0.0502(12) Uani 1 1 d .
H33 H 1.0716 -0.0851 0.7926 0.060 Uiso 1 1 calc R
C34 C 1.0290(5) 0.1144(5) 0.7973(3) 0.0640(16) Uani 1 1 d .
H34 H 1.0433 0.1139 0.8618 0.077 Uiso 1 1 calc R
C35 C 0.9900(4) 0.2385(5) 0.7451(3) 0.0648(16) Uani 1 1 d .
H35 H 0.9776 0.3165 0.7754 0.078 Uiso 1 1 calc R
C36 C 0.9702(4) 0.2464(5) 0.6512(3) 0.0507(12) Uani 1 1 d .
H36 H 0.9455 0.3285 0.6166 0.061 Uiso 1 1 calc R
C31 C 0.9885(3) 0.1257(4) 0.6094(3) 0.0342(9) Uani 1 1 d .
C32 C 1.0239(3) 0.0022(4) 0.6604(3) 0.0319(9) Uani 1 1 d .
N15 N 1.0966(3) 0.1213(4) 0.2281(2) 0.0406(9) Uani 1 1 d .
N14 N 1.0153(2) 0.1481(4) 0.2482(2) 0.0381(8) Uani 1 1 d .
N13 N 1.0374(2) 0.1305(3) 0.3396(2) 0.0347(8) Uani 1 1 d .
N16 N 0.9791(2) 0.1000(3) 0.5186(2) 0.0325(8) Uani 1 1 d .
N17 N 1.0054(3) -0.0343(4) 0.5145(2) 0.0356(8) Uani 1 1 d .
N18 N 1.0327(2) -0.0942(3) 0.5983(2) 0.0326(8) Uani 1 1 d .
N12 N 0.7860(2) 0.1671(3) 0.32522(19) 0.0320(7) Uani 1 1 d .
N11 N 0.7278(3) 0.2387(4) 0.2468(3) 0.0459(9) Uani 1 1 d .
N10 N 0.6261(2) 0.2088(4) 0.2171(2) 0.0362(8) Uani 1 1 d .
N7 N 0.4536(2) 0.1784(3) -0.0004(2) 0.0328(7) Uani 1 1 d .
N8 N 0.4919(3) 0.0502(4) -0.0019(3) 0.0371(8) Uani 1 1 d .
N9 N 0.4463(2) -0.0059(3) -0.0882(2) 0.0334(8) Uani 1 1 d .
N6 N 0.3870(2) 0.3299(4) 0.1470(2) 0.0366(8) Uani 1 1 d .
N5 N 0.3042(3) 0.2479(4) 0.1044(3) 0.0408(8) Uani 1 1 d .
N4 N 0.2323(2) 0.2752(4) 0.1378(2) 0.0374(8) Uani 1 1 d .
N1 N -0.0192(2) 0.2830(4) 0.0284(2) 0.0391(8) Uani 1 1 d .
N2 N -0.0069(3) 0.4118(4) 0.0005(3) 0.0381(8) Uani 1 1 d .
N3 N -0.0977(2) 0.4774(4) -0.0402(2) 0.0356(8) Uani 1 1 d .
Zn3 Zn 0.93700(3) 0.19812(4) 0.39353(3) 0.02862(11) Uani 1 1 d .
Zn2 Zn 0.50999(3) 0.30349(5) 0.11288(3) 0.03113(11) Uani 1 1 d .
Zn1 Zn 0.10175(3) 0.16311(4) 0.10212(3) 0.03144(11) Uani 1 1 d .

loop_
_atom_site_aniso_label
_atom_site_aniso_U_11
_atom_site_aniso_U_22
_atom_site_aniso_U_33
_atom_site_aniso_U_23
_atom_site_aniso_U_13
_atom_site_aniso_U_12
C20 0.034(2) 0.036(2) 0.044(2) 0.003(2) 0.018(2) 0.0014(19)
C21 0.049(3) 0.063(3) 0.055(3) 0.022(3) 0.021(2) 0.000(3)
C19 0.031(2) 0.038(2) 0.048(3) 0.008(2) 0.012(2) -0.0001(19)
C8 0.035(2) 0.043(3) 0.047(3) -0.008(2) 0.018(2) -0.008(2)
C7 0.034(2) 0.046(3) 0.058(3) -0.015(2) 0.021(2) -0.010(2)
C12 0.068(4) 0.083(4) 0.109(5) -0.047(4) 0.061(4) -0.024(3)
C1 0.025(2) 0.032(2) 0.047(2) 0.0070(19) 0.0125(18) 0.0020(17)
C13 0.0264(19) 0.031(2) 0.037(2) -0.0046(19) 0.0073(16) -0.0033(18)
C18 0.047(3) 0.035(3) 0.051(3) -0.005(2) 0.010(2) 0.007(2)
C6 0.035(2) 0.042(3) 0.098(4) 0.028(3) 0.023(2) 0.003(2)
C25 0.031(2) 0.038(2) 0.040(2) -0.0040(19) 0.0129(19) -0.0031(19)
C30 0.037(3) 0.095(4) 0.045(3) -0.006(3) 0.013(2) -0.003(3)
C26 0.040(2) 0.056(3) 0.048(3) 0.004(2) 0.025(2) 0.006(2)
C24 0.034(3) 0.073(4) 0.085(4) 0.025(3) 0.019(3) -0.010(3)
C23 0.045(3) 0.079(4) 0.110(5) 0.040(4) 0.035(3) -0.006(3)
C14 0.029(2) 0.032(2) 0.033(2) 0.0018(18) 0.0112(17) 0.0024(18)
C15 0.047(3) 0.036(2) 0.039(2) -0.004(2) 0.014(2) 0.000(2)
C16 0.055(3) 0.045(3) 0.038(2) 0.008(2) 0.001(2) 0.000(2)
C17 0.049(3) 0.037(3) 0.056(3) 0.014(2) 0.004(2) 0.008(2)
C5 0.034(2) 0.045(3) 0.121(4) 0.024(3) 0.026(3) -0.006(2)
C4 0.025(2) 0.056(3) 0.112(4) 0.020(3) 0.022(3) 0.001(2)
C28 0.052(4) 0.207(9) 0.075(4) 0.027(5) 0.030(3) 0.043(5)
C29 0.048(3) 0.179(8) 0.050(3) 0.007(4) 0.011(3) 0.013(4)
C27 0.051(3) 0.138(6) 0.064(4) 0.017(4) 0.028(3) 0.033(4)
C22 0.069(4) 0.081(4) 0.082(4) 0.041(3) 0.040(3) 0.002(3)
C3 0.036(3) 0.044(3) 0.084(4) 0.020(3) 0.018(3) 0.005(2)
C11 0.113(5) 0.104(5) 0.151(7) -0.083(5) 0.096(5) -0.045(5)
C10 0.110(5) 0.099(5) 0.126(6) -0.076(5) 0.076(5) -0.056(4)
C9 0.059(3) 0.085(4) 0.080(4) -0.037(3) 0.037(3) -0.036(3)
C2 0.025(2) 0.030(2) 0.045(2) 0.0026(19) 0.0105(18) -0.0032(17)
C33 0.071(3) 0.038(3) 0.038(3) 0.008(2) 0.019(2) -0.002(2)
C34 0.117(5) 0.045(3) 0.037(3) -0.002(2) 0.039(3) -0.002(3)
C35 0.113(5) 0.043(3) 0.055(3) -0.008(2) 0.052(3) 0.014(3)
C36 0.072(3) 0.039(3) 0.045(3) 0.008(2) 0.027(2) 0.013(2)
C31 0.039(2) 0.032(2) 0.032(2) 0.0012(18) 0.0159(18) 0.0026(18)
C32 0.039(2) 0.029(2) 0.027(2) 0.0031(17) 0.0136(18) 0.0014(18)
N15 0.0357(19) 0.042(2) 0.052(2) 0.0005(17) 0.0256(17) 0.0046(16)
N14 0.0419(18) 0.035(2) 0.0418(19) 0.0027(17) 0.0211(15) 0.0031(17)
N13 0.0398(19) 0.034(2) 0.0331(18) -0.0060(15) 0.0180(15) -0.0046(16)
N16 0.0343(18) 0.0317(18) 0.0289(18) 0.0018(14) 0.0100(14) 0.0040(15)
N17 0.0381(19) 0.036(2) 0.033(2) 0.0044(16) 0.0151(16) 0.0053(17)
N18 0.0332(18) 0.0260(17) 0.0361(19) 0.0050(15) 0.0117(15) 0.0030(14)
N12 0.0277(15) 0.0297(18) 0.0301(16) 0.0030(15) 0.0028(13) -0.0017(15)
N11 0.0408(19) 0.043(2) 0.050(2) 0.0029(17) 0.0141(17) 0.0005(17)
N10 0.0193(15) 0.038(2) 0.0415(18) 0.0060(17) 0.0022(13) -0.0029(15)
N7 0.0255(15) 0.0251(18) 0.0417(18) -0.0007(16) 0.0072(13) 0.0046(15)
N8 0.0300(17) 0.0365(18) 0.0438(19) -0.0005(16) 0.0139(15) 0.0014(15)
N9 0.0331(18) 0.0300(18) 0.0354(19) -0.0057(15) 0.0122(15) 0.0004(15)
N6 0.0294(18) 0.034(2) 0.047(2) -0.0035(17) 0.0160(15) -0.0087(15)
N5 0.0319(17) 0.038(2) 0.054(2) -0.0011(16) 0.0189(16) -0.0075(15)
N4 0.0248(16) 0.041(2) 0.051(2) -0.0062(17) 0.0192(15) -0.0012(16)
N1 0.0302(18) 0.032(2) 0.056(2) 0.0076(18) 0.0185(16) 0.0000(16)
N2 0.0330(18) 0.035(2) 0.0463(19) 0.0014(16) 0.0162(15) 0.0005(16)
N3 0.0261(17) 0.036(2) 0.045(2) 0.0049(16) 0.0139(16) 0.0016(15)
Zn3 0.0283(2) 0.0272(2) 0.0285(2) 0.00071(19) 0.00953(18) 0.00023(19)
Zn2 0.0249(2) 0.0305(2) 0.0344(2) 0.0001(2) 0.00833(18) -0.0032(2)
Zn1 0.0242(2) 0.0292(3) 0.0421(3) -0.0008(2) 0.01466(19) -0.00033(19)

loop_
_atom_type_symbol
_atom_type_description
_atom_type_scat_dispersion_real
_atom_type_scat_dispersion_imag
_atom_type_scat_source
C C 0.0033 0.0016 'International Tables Vol C Tables 4.2.6.8 and 6.1.1.4'
H H 0.0000 0.0000 'International Tables Vol C Tables 4.2.6.8 and 6.1.1.4'
N N 0.0061 0.0033 'International Tables Vol C Tables 4.2.6.8 and 6.1.1.4'
Zn Zn 0.2839 1.4301 'International Tables Vol C Tables 4.2.6.8 and 6.1.1.4'

loop_
_geom_angle_atom_site_label_1
_geom_angle_atom_site_label_2
_geom_angle_atom_site_label_3
_geom_angle
_geom_angle_site_symmetry_1
_geom_angle_site_symmetry_3
N12 C20 C21 132.3(4) . .
N12 C20 C19 106.4(3) . .
C21 C20 C19 121.1(4) . .
C22 C21 C20 117.5(4) . .
C22 C21 H21 121.3 . .
C20 C21 H21 121.3 . .
N10 C19 C24 130.5(4) . .
N10 C19 C20 108.8(3) . .
C24 C19 C20 120.6(4) . .
N6 C8 C7 108.1(4) . .
N6 C8 C9 131.1(4) . .
C7 C8 C9 120.7(4) . .
N4 C7 C12 132.2(4) . .
N4 C7 C8 106.1(4) . .
C12 C7 C8 121.7(4) . .
C11 C12 C7 117.7(5) . .
C11 C12 H12 121.1 . .
C7 C12 H12 121.1 . .
C6 C1 N1 130.8(4) . .
C6 C1 C2 122.3(4) . .
N1 C1 C2 106.9(3) . .
N7 C13 C14 107.0(3) . .
N7 C13 C18 130.6(4) . .
C14 C13 C18 122.3(3) . .
C17 C18 C13 116.7(4) . .
C17 C18 H18 121.7 . .
C13 C18 H18 121.7 . .
C1 C6 C5 116.3(4) . .
C1 C6 H6 121.8 . .
C5 C6 H6 121.8 . .
N13 C25 C30 131.7(4) . .
N13 C25 C26 106.5(4) . .
C30 C25 C26 121.8(4) . .
C29 C30 C25 116.7(5) . .
C29 C30 H30 121.6 . .
C25 C30 H30 121.6 . .
N15 C26 C27 132.0(4) . .
N15 C26 C25 107.3(4) . .
C27 C26 C25 120.6(5) . .
C23 C24 C19 117.6(4) . .
C23 C24 H24 121.2 . .
C19 C24 H24 121.2 . .
C24 C23 C22 121.9(5) . .
C24 C23 H23 119.0 . .
C22 C23 H23 119.0 . .
N9 C14 C13 107.1(3) . .
N9 C14 C15 132.3(4) . .
C13 C14 C15 120.6(4) . .
C16 C15 C14 116.6(4) . .
C16 C15 H15 121.7 . .
C14 C15 H15 121.7 . .
C15 C16 C17 122.4(4) . .
C15 C16 H16 118.8 . .
C17 C16 H16 118.8 . .
C18 C17 C16 121.3(4) . .
C18 C17 H17 119.3 . .
C16 C17 H17 119.3 . .
C4 C5 C6 121.3(4) . .
C4 C5 H5 119.4 . .
C6 C5 H5 119.4 . .
C3 C4 C5 122.6(4) . .
C3 C4 H4 118.7 . .
C5 C4 H4 118.7 . .
C27 C28 C29 122.9(5) . .
C27 C28 H28 118.5 . .
C29 C28 H28 118.5 . .
C30 C29 C28 121.0(5) . .
C30 C29 H29 119.5 . .
C28 C29 H29 119.5 . .
C28 C27 C26 116.9(5) . .
C28 C27 H27 121.5 . .
C26 C27 H27 121.5 . .
C21 C22 C23 121.3(5) . .
C21 C22 H22 119.4 . .
C23 C22 H22 119.4 . .
C4 C3 C2 116.4(4) . .
C4 C3 H3 121.8 . .
C2 C3 H3 121.8 . .
C12 C11 C10 121.1(5) . .
C12 C11 H11 119.4 . .
C10 C11 H11 119.4 . .
C9 C10 C11 122.4(6) . .
C9 C10 H10 118.8 . .
C11 C10 H10 118.8 . .
C10 C9 C8 116.4(5) . .
C10 C9 H9 121.8 . .
C8 C9 H9 121.8 . .
N3 C2 C1 107.4(3) . .
N3 C2 C3 131.5(4) . .
C1 C2 C3 121.1(4) . .
C34 C33 C32 116.7(4) . .
C34 C33 H33 121.6 . .
C32 C33 H33 121.6 . .
C33 C34 C35 122.5(4) . .
C33 C34 H34 118.7 . .
C35 C34 H34 118.7 . .
C36 C35 C34 121.3(4) . .
C36 C35 H35 119.4 . .
C34 C35 H35 119.4 . .
C35 C36 C31 116.8(4) . .
C35 C36 H36 121.6 . .
C31 C36 H36 121.6 . .
N16 C31 C32 106.9(3) . .
N16 C31 C36 131.3(4) . .
C32 C31 C36 121.9(4) . .
N18 C32 C31 106.5(3) . .
N18 C32 C33 132.6(4) . .
C31 C32 C33 120.8(4) . .
N14 N15 C26 107.1(3) . .
N14 N15 Zn1 123.9(3) . 1_655
C26 N15 Zn1 128.1(3) . 1_655
N13 N14 N15 111.7(3) . .
N14 N13 C25 107.4(3) . .
N14 N13 Zn3 119.7(2) . .
C25 N13 Zn3 131.5(3) . .
N17 N16 C31 107.7(3) . .
N17 N16 Zn3 112.3(2) . .
C31 N16 Zn3 140.0(3) . .
N18 N17 N16 110.1(3) . .
N17 N18 C32 108.8(3) . .
N17 N18 Zn3 117.1(3) . 2_746
C32 N18 Zn3 133.7(3) . 2_746
N11 N12 C20 106.3(3) . .
N11 N12 Zn3 122.7(2) . .
C20 N12 Zn3 130.7(3) . .
N12 N11 N10 112.3(3) . .
N11 N10 C19 106.0(3) . .
N11 N10 Zn2 126.6(3) . .
C19 N10 Zn2 127.2(3) . .
N8 N7 C13 107.9(3) . .
N8 N7 Zn2 122.5(2) . .
C13 N7 Zn2 129.4(3) . .
N9 N8 N7 110.3(3) . .
N8 N9 C14 107.7(3) . .
N8 N9 Zn2 119.5(3) . 2_645
C14 N9 Zn2 132.8(3) . 2_645
N5 N6 C8 107.5(3) . .
N5 N6 Zn2 118.1(3) . .
C8 N6 Zn2 134.3(3) . .
N4 N5 N6 110.3(3) . .
N5 N4 C7 108.0(3) . .
N5 N4 Zn1 123.2(3) . .
C7 N4 Zn1 128.5(3) . .
N2 N1 C1 107.2(3) . .
N2 N1 Zn1 121.3(3) . .
C1 N1 Zn1 131.2(3) . .
N1 N2 N3 110.9(3) . .
N2 N3 C2 107.5(3) . .
N2 N3 Zn1 118.4(3) . 2
C2 N3 Zn1 133.6(3) . 2
N12 Zn3 N16 106.22(13) . .
N12 Zn3 N18 109.58(13) . 2_756
N16 Zn3 N18 115.05(14) . 2_756
N12 Zn3 N13 121.16(13) . .
N16 Zn3 N13 105.28(13) . .
N18 Zn3 N13 99.91(13) 2_756 .
N10 Zn2 N7 110.13(13) . .
N10 Zn2 N9 110.35(13) . 2_655
N7 Zn2 N9 114.80(13) . 2_655
N10 Zn2 N6 111.12(13) . .
N7 Zn2 N6 102.75(12) . .
N9 Zn2 N6 107.42(13) 2_655 .
N1 Zn1 N3 112.48(14) . 2_545
N1 Zn1 N4 109.54(14) . .
N3 Zn1 N4 116.60(13) 2_545 .
N1 Zn1 N15 107.99(13) . 1_455
N3 Zn1 N15 106.29(14) 2_545 1_455
N4 Zn1 N15 103.14(14) . 1_455

loop_
_geom_bond_atom_site_label_1
_geom_bond_atom_site_label_2
_geom_bond_distance
_geom_bond_site_symmetry_2
C20 N12 1.386(5) .
C20 C21 1.390(6) .
C20 C19 1.402(5) .
C21 C22 1.372(6) .
C21 H21 0.9300 .
C19 N10 1.357(5) .
C19 C24 1.394(6) .
C8 N6 1.354(5) .
C8 C7 1.389(5) .
C8 C9 1.402(6) .
C7 N4 1.372(5) .
C7 C12 1.380(6) .
C12 C11 1.346(8) .
C12 H12 0.9300 .
C1 C6 1.382(6) .
C1 N1 1.381(5) .
C1 C2 1.382(5) .
C13 N7 1.373(4) .
C13 C14 1.384(5) .
C13 C18 1.392(5) .
C18 C17 1.360(5) .
C18 H18 0.9300 .
C6 C5 1.391(6) .
C6 H6 0.9300 .
C25 N13 1.383(5) .
C25 C30 1.384(6) .
C25 C26 1.393(5) .
C30 C29 1.374(7) .
C30 H30 0.9300 .
C26 N15 1.374(5) .
C26 C27 1.388(6) .
C24 C23 1.364(7) .
C24 H24 0.9300 .
C23 C22 1.397(7) .
C23 H23 0.9300 .
C14 N9 1.378(5) .
C14 C15 1.397(5) .
C15 C16 1.367(6) .
C15 H15 0.9300 .
C16 C17 1.401(6) .
C16 H16 0.9300 .
C17 H17 0.9300 .
C5 C4 1.389(7) .
C5 H5 0.9300 .
C4 C3 1.364(6) .
C4 H4 0.9300 .
C28 C27 1.355(7) .
C28 C29 1.386(8) .
C28 H28 0.9300 .
C29 H29 0.9300 .
C27 H27 0.9300 .
C22 H22 0.9300 .
C3 C2 1.404(6) .
C3 H3 0.9300 .
C11 C10 1.408(8) .
C11 H11 0.9300 .
C10 C9 1.359(7) .
C10 H10 0.9300 .
C9 H9 0.9300 .
C2 N3 1.370(5) .
C33 C34 1.349(6) .
C33 C32 1.399(5) .
C33 H33 0.9300 .
C34 C35 1.409(6) .
C34 H34 0.9300 .
C35 C36 1.360(6) .
C35 H35 0.9300 .
C36 C31 1.390(6) .
C36 H36 0.9300 .
C31 N16 1.372(5) .
C31 C32 1.389(5) .
C32 N18 1.367(5) .
N15 N14 1.328(4) .
N15 Zn1 2.010(3) 1_655
N14 N13 1.323(4) .
N13 Zn3 2.015(3) .
N16 N17 1.339(4) .
N16 Zn3 2.003(3) .
N17 N18 1.317(4) .
N18 Zn3 2.014(3) 2_746
N12 N11 1.340(4) .
N12 Zn3 1.980(3) .
N11 N10 1.348(4) .
N10 Zn2 1.987(3) .
N7 N8 1.337(5) .
N7 Zn2 1.994(3) .
N8 N9 1.333(5) .
N9 Zn2 2.000(3) 2_645
N6 N5 1.336(4) .
N6 Zn2 2.022(3) .
N5 N4 1.335(4) .
N4 Zn1 2.004(3) .
N1 N2 1.333(5) .
N1 Zn1 1.984(3) .
N2 N3 1.333(5) .
N3 Zn1 1.997(3) 2
Zn3 N18 2.014(3) 2_756
Zn2 N9 2.000(3) 2_655
Zn1 N3 1.997(3) 2_545
Zn1 N15 2.010(3) 1_455

loop_
_geom_torsion_atom_site_label_1
_geom_torsion_atom_site_label_2
_geom_torsion_atom_site_label_3
_geom_torsion_atom_site_label_4
_geom_torsion
_geom_torsion_site_symmetry_1
_geom_torsion_site_symmetry_4
N12 C20 C21 C22 -175.4(5) . .
C19 C20 C21 C22 0.6(7) . .
N12 C20 C19 N10 -2.6(5) . .
C21 C20 C19 N10 -179.5(4) . .
N12 C20 C19 C24 175.8(4) . .
C21 C20 C19 C24 -1.1(7) . .
N6 C8 C7 N4 -0.2(5) . .
C9 C8 C7 N4 180.0(4) . .
N6 C8 C7 C12 179.8(5) . .
C9 C8 C7 C12 -0.1(8) . .
N4 C7 C12 C11 179.0(6) . .
C8 C7 C12 C11 -0.9(9) . .
N7 C13 C18 C17 178.7(4) . .
C14 C13 C18 C17 -2.5(6) . .
N1 C1 C6 C5 -179.1(5) . .
C2 C1 C6 C5 0.8(7) . .
N13 C25 C30 C29 178.8(5) . .
C26 C25 C30 C29 -0.4(8) . .
N13 C25 C26 N15 0.7(5) . .
C30 C25 C26 N15 -180.0(4) . .
N13 C25 C26 C27 179.6(5) . .
C30 C25 C26 C27 -1.0(8) . .
N10 C19 C24 C23 178.1(5) . .
C20 C19 C24 C23 0.1(8) . .
C19 C24 C23 C22 1.4(10) . .
N7 C13 C14 N9 1.1(4) . .
C18 C13 C14 N9 -178.0(4) . .
N7 C13 C14 C15 -177.4(4) . .
C18 C13 C14 C15 3.6(6) . .
N9 C14 C15 C16 -179.4(4) . .
C13 C14 C15 C16 -1.4(6) . .
C14 C15 C16 C17 -1.6(7) . .
C13 C18 C17 C16 -0.5(7) . .
C15 C16 C17 C18 2.7(8) . .
C1 C6 C5 C4 -1.3(8) . .
C6 C5 C4 C3 0.8(9) . .
C25 C30 C29 C28 1.3(10) . .
C27 C28 C29 C30 -1.0(13) . .
C29 C28 C27 C26 -0.4(12) . .
N15 C26 C27 C28 -179.9(6) . .
C25 C26 C27 C28 1.4(10) . .
C20 C21 C22 C23 0.9(9) . .
C24 C23 C22 C21 -1.9(10) . .
C5 C4 C3 C2 0.3(9) . .
C7 C12 C11 C10 0.7(11) . .
C12 C11 C10 C9 0.6(13) . .
C11 C10 C9 C8 -1.6(11) . .
N6 C8 C9 C10 -178.5(6) . .
C7 C8 C9 C10 1.3(8) . .
C6 C1 C2 N3 -178.9(4) . .
N1 C1 C2 N3 1.0(5) . .
C6 C1 C2 C3 0.3(7) . .
N1 C1 C2 C3 -179.8(4) . .
C4 C3 C2 N3 178.1(5) . .
C4 C3 C2 C1 -0.9(7) . .
C32 C33 C34 C35 0.3(8) . .
C33 C34 C35 C36 -1.8(9) . .
C34 C35 C36 C31 1.1(8) . .
C35 C36 C31 N16 -178.2(5) . .
C35 C36 C31 C32 1.0(7) . .
N16 C31 C32 N18 -1.1(4) . .
C36 C31 C32 N18 179.6(4) . .
N16 C31 C32 C33 176.9(4) . .
C36 C31 C32 C33 -2.4(7) . .
C34 C33 C32 N18 179.1(5) . .
C34 C33 C32 C31 1.7(7) . .
C27 C26 N15 N14 -179.1(6) . .
C25 C26 N15 N14 -0.2(5) . .
C27 C26 N15 Zn1 -9.4(8) . 1_655
C25 C26 N15 Zn1 169.4(3) . 1_655
C26 N15 N14 N13 -0.3(5) . .
Zn1 N15 N14 N13 -170.5(2) 1_655 .
N15 N14 N13 C25 0.7(4) . .
N15 N14 N13 Zn3 168.7(2) . .
C30 C25 N13 N14 179.9(5) . .
C26 C25 N13 N14 -0.8(4) . .
C30 C25 N13 Zn3 13.8(7) . .
C26 C25 N13 Zn3 -166.9(3) . .
C32 C31 N16 N17 1.3(4) . .
C36 C31 N16 N17 -179.4(5) . .
C32 C31 N16 Zn3 180.0(3) . .
C36 C31 N16 Zn3 -0.7(8) . .
C31 N16 N17 N18 -1.1(4) . .
Zn3 N16 N17 N18 179.8(2) . .
N16 N17 N18 C32 0.4(4) . .
N16 N17 N18 Zn3 174.5(2) . 2_746
C31 C32 N18 N17 0.4(5) . .
C33 C32 N18 N17 -177.2(4) . .
C31 C32 N18 Zn3 -172.3(3) . 2_746
C33 C32 N18 Zn3 10.0(7) . 2_746
C21 C20 N12 N11 178.1(5) . .
C19 C20 N12 N11 1.7(4) . .
C21 C20 N12 Zn3 -8.0(7) . .
C19 C20 N12 Zn3 175.6(3) . .
C20 N12 N11 N10 -0.2(4) . .
Zn3 N12 N11 N10 -174.8(3) . .
N12 N11 N10 C19 -1.3(5) . .
N12 N11 N10 Zn2 173.1(2) . .
C24 C19 N10 N11 -175.8(5) . .
C20 C19 N10 N11 2.4(5) . .
C24 C19 N10 Zn2 9.8(7) . .
C20 C19 N10 Zn2 -172.0(3) . .
C14 C13 N7 N8 -1.0(4) . .
C18 C13 N7 N8 178.0(4) . .
C14 C13 N7 Zn2 173.8(3) . .
C18 C13 N7 Zn2 -7.2(6) . .
C13 N7 N8 N9 0.6(4) . .
Zn2 N7 N8 N9 -174.7(2) . .
N7 N8 N9 C14 0.1(4) . .
N7 N8 N9 Zn2 178.7(2) . 2_645
C13 C14 N9 N8 -0.7(4) . .
C15 C14 N9 N8 177.4(4) . .
C13 C14 N9 Zn2 -179.1(3) . 2_645
C15 C14 N9 Zn2 -1.0(7) . 2_645
C7 C8 N6 N5 0.5(5) . .
C9 C8 N6 N5 -179.7(5) . .
C7 C8 N6 Zn2 -177.1(3) . .
C9 C8 N6 Zn2 2.7(8) . .
C8 N6 N5 N4 -0.6(4) . .
Zn2 N6 N5 N4 177.5(2) . .
N6 N5 N4 C7 0.5(4) . .
N6 N5 N4 Zn1 -174.0(2) . .
C12 C7 N4 N5 179.9(6) . .
C8 C7 N4 N5 -0.2(5) . .
C12 C7 N4 Zn1 -6.0(8) . .
C8 C7 N4 Zn1 173.9(3) . .
C6 C1 N1 N2 179.2(5) . .
C2 C1 N1 N2 -0.7(5) . .
C6 C1 N1 Zn1 -7.0(7) . .
C2 C1 N1 Zn1 173.0(3) . .
C1 N1 N2 N3 0.1(5) . .
Zn1 N1 N2 N3 -174.4(3) . .
N1 N2 N3 C2 0.5(5) . .
N1 N2 N3 Zn1 -172.7(3) . 2
C1 C2 N3 N2 -0.9(5) . .
C3 C2 N3 N2 180.0(5) . .
C1 C2 N3 Zn1 170.8(3) . 2
C3 C2 N3 Zn1 -8.3(8) . 2
N11 N12 Zn3 N16 167.3(3) . .
C20 N12 Zn3 N16 -5.7(4) . .
N11 N12 Zn3 N18 42.5(3) . 2_756
C20 N12 Zn3 N18 -130.6(4) . 2_756
N11 N12 Zn3 N13 -72.9(3) . .
C20 N12 Zn3 N13 114.0(3) . .
N17 N16 Zn3 N12 89.1(3) . .
C31 N16 Zn3 N12 -89.6(4) . .
N17 N16 Zn3 N18 -149.5(3) . 2_756
C31 N16 Zn3 N18 31.9(5) . 2_756
N17 N16 Zn3 N13 -40.5(3) . .
C31 N16 Zn3 N13 140.8(4) . .
N14 N13 Zn3 N12 43.0(3) . .
C25 N13 Zn3 N12 -152.4(3) . .
N14 N13 Zn3 N16 163.2(3) . .
C25 N13 Zn3 N16 -32.2(4) . .
N14 N13 Zn3 N18 -77.2(3) . 2_756
C25 N13 Zn3 N18 87.4(4) . 2_756
N11 N10 Zn2 N7 106.3(3) . .
C19 N10 Zn2 N7 -80.4(4) . .
N11 N10 Zn2 N9 -21.4(4) . 2_655
C19 N10 Zn2 N9 151.8(3) . 2_655
N11 N10 Zn2 N6 -140.5(3) . .
C19 N10 Zn2 N6 32.8(4) . .
N8 N7 Zn2 N10 -0.2(3) . .
C13 N7 Zn2 N10 -174.4(3) . .
N8 N7 Zn2 N9 125.1(3) . 2_655
C13 N7 Zn2 N9 -49.1(3) . 2_655
N8 N7 Zn2 N6 -118.6(3) . .
C13 N7 Zn2 N6 67.2(3) . .
N5 N6 Zn2 N10 -106.5(3) . .
C8 N6 Zn2 N10 70.9(4) . .
N5 N6 Zn2 N7 11.2(3) . .
C8 N6 Zn2 N7 -171.4(4) . .
N5 N6 Zn2 N9 132.7(3) . 2_655
C8 N6 Zn2 N9 -49.9(4) . 2_655
N2 N1 Zn1 N3 -124.1(3) . 2_545
C1 N1 Zn1 N3 62.9(4) . 2_545
N2 N1 Zn1 N4 7.3(4) . .
C1 N1 Zn1 N4 -165.7(4) . .
N2 N1 Zn1 N15 118.9(3) . 1_455
C1 N1 Zn1 N15 -54.1(4) . 1_455
N5 N4 Zn1 N1 -113.9(3) . .
C7 N4 Zn1 N1 72.9(4) . .
N5 N4 Zn1 N3 15.3(4) . 2_545
C7 N4 Zn1 N3 -158.0(3) . 2_545
N5 N4 Zn1 N15 131.3(3) . 1_455
C7 N4 Zn1 N15 -41.9(4) . 1_455
